data_7104600
loop_
_publ_author_name
'Cozzolino, Anthony F'
'Bain, Alex D'
'Hanhan, Stephanie'
'Vargas-Baca, Ignacio'

_publ_section_title
;
 N-triphenylboryl- and
 N,N'-bis(triphenylboryl)benzo-2,1,3-telluradiazole.
;
_journal_issue 27
_journal_name_full 'Chemical communications (Cambridge, England)'
_journal_page_first 4043
_journal_page_last 4045
_journal_paper_doi 10.1039/b904713a
_journal_volume 34
_journal_year 2009
_chemical_formula_moiety 'C24 H19 B1 N2 Te1'
_chemical_formula_sum 'C24 H19 B N2 Te'
_chemical_formula_weight 473.82
_chemical_melting_point 458
_chemical_name_common N-Triphenylboryl-benzo-2,1,3-telluradiazole
_chemical_name_systematic N-Triphenylboryl-benzo-2,1,3-telluradiazole
_chemical_properties_physical moisture-sensitive
_space_group_IT_number 14
_symmetry_cell_setting monoclinic
_symmetry_Int_Tables_number 14
_symmetry_space_group_name_Hall '-P 2yn'
_symmetry_space_group_name_H-M 'P 1 21/n 1'
_atom_sites_solution_hydrogens geom
_atom_sites_solution_primary direct
_atom_sites_solution_secondary difmap
_audit_creation_method SHELXL-97
_cell_angle_alpha 90.00
_cell_angle_beta 90.755(1)
_cell_angle_gamma 90.00
_cell_formula_units_Z 8
_cell_length_a 8.0389(6)
_cell_length_b 32.245(3)
_cell_length_c 15.754(1)
_cell_measurement_reflns_used 6909
_cell_measurement_temperature 295(2)
_cell_measurement_theta_max 23.749
_cell_measurement_theta_min 2.294
_cell_volume 4083.2(6)
_computing_cell_refinement 'Bruker SAINT'
_computing_data_collection 'Bruker SMART'
_computing_data_reduction 'Bruker SAINT and SADABS (Sheldrick, 1996)'
_computing_molecular_graphics 'WINGX (Farrugia, 1999)'
_computing_publication_material 'WINGX (Farrugia, 1999)'
_computing_structure_refinement 'SHELXL-97 (Sheldrick, 1997)'
_computing_structure_solution 'SHELXL-97 (Sheldrick, 1997)'
_diffrn_ambient_pressure 101.3
_diffrn_ambient_temperature 295(2)
_diffrn_measured_fraction_theta_full 0.996
_diffrn_measured_fraction_theta_max 0.996
_diffrn_measurement_device_type 'Bruker SMART 1K CCD'
_diffrn_measurement_method '\w scans'
_diffrn_radiation_monochromator graphite
_diffrn_radiation_probe x-ray
_diffrn_radiation_type MoK\a
_diffrn_radiation_wavelength 0.71073
_diffrn_reflns_av_R_equivalents 0.1341
_diffrn_reflns_av_sigmaI/netI 0.1647
_diffrn_reflns_limit_h_max 10
_diffrn_reflns_limit_h_min -10
_diffrn_reflns_limit_k_max 40
_diffrn_reflns_limit_k_min -40
_diffrn_reflns_limit_l_max 18
_diffrn_reflns_limit_l_min -19
_diffrn_reflns_number 33986
_diffrn_reflns_theta_full 26.47
_diffrn_reflns_theta_max 26.47
_diffrn_reflns_theta_min 1.26
_diffrn_source rotating-anode
_diffrn_source_type 'Bruker Mo rotating-anode generator '
_exptl_absorpt_coefficient_mu 1.468
_exptl_absorpt_correction_T_max 0.863
_exptl_absorpt_correction_T_min 0.838
_exptl_absorpt_correction_type multi-scan
_exptl_absorpt_process_details '(Blessing, 1995) & SADABS (Sheldrick, 1996)'
_exptl_crystal_colour orange
_exptl_crystal_density_diffrn 1.542
_exptl_crystal_density_method 'not measured'
_exptl_crystal_description prism
_exptl_crystal_F_000 1872
_exptl_crystal_recrystallization_method 'from toluene at room temperature'
_exptl_crystal_size_max 0.17
_exptl_crystal_size_mid 0.10
_exptl_crystal_size_min 0.10
_refine_diff_density_max 1.187
_refine_diff_density_min -1.034
_refine_diff_density_rms 0.154
_refine_ls_extinction_method none
_refine_ls_goodness_of_fit_ref 1.014
_refine_ls_hydrogen_treatment noref
_refine_ls_matrix_type full
_refine_ls_number_parameters 506
_refine_ls_number_reflns 8396
_refine_ls_number_restraints 0
_refine_ls_restrained_S_all 1.014
_refine_ls_R_factor_all 0.1731
_refine_ls_R_factor_gt 0.0710
_refine_ls_shift/su_max 0.000
_refine_ls_shift/su_mean 0.000
_refine_ls_structure_factor_coef Fsqd
_refine_ls_weighting_details 'calc w=1/[\s^2^(Fo^2^)+(0.0682P)^2^+18.9895P] where P=(Fo^2^+2Fc^2^)/3'
_refine_ls_weighting_scheme calc
_refine_ls_wR_factor_gt 0.1487
_refine_ls_wR_factor_ref 0.1836
_reflns_number_gt 4271
_reflns_number_total 8396
_reflns_threshold_expression >2sigma(I)
_cod_data_source_file b904713a.txt
_cod_data_source_block 3
_cod_original_sg_symbol_H-M 'P 21/n'
_cod_original_formula_sum 'C24 H19 B1 N2 Te1'
_cod_database_code 7104600

loop_
_symmetry_equiv_pos_as_xyz
'x, y, z'
'-x+1/2, y+1/2, -z+1/2'
'-x, -y, -z'
'x-1/2, -y-1/2, z-1/2'

loop_
_atom_site_label
_atom_site_type_symbol
_atom_site_fract_x
_atom_site_fract_y
_atom_site_fract_z
_atom_site_U_iso_or_equiv
_atom_site_adp_type
_atom_site_occupancy
_atom_site_symmetry_multiplicity
_atom_site_calc_flag
_atom_site_refinement_flags
_atom_site_disorder_assembly
_atom_site_disorder_group
Te1 Te 0.63885(8) 0.15978(2) 0.94099(4) 0.0325(2) Uani 1 1 d . . .
N1 N 0.8312(10) 0.1524(2) 0.8656(5) 0.036(2) Uani 1 1 d . . .
N2 N 0.7529(9) 0.2157(2) 0.9651(5) 0.0293(19) Uani 1 1 d . . .
C1 C 0.9327(11) 0.1852(3) 0.8651(6) 0.026(2) Uani 1 1 d . . .
C2 C 1.0745(13) 0.1875(3) 0.8156(7) 0.041(3) Uani 1 1 d . . .
H2 H 1.1008 0.1655 0.7800 0.049 Uiso 1 1 calc R . .
C3 C 1.1715(16) 0.2201(4) 0.8185(7) 0.058(4) Uani 1 1 d . . .
H3 H 1.2678 0.2208 0.7864 0.070 Uiso 1 1 calc R . .
C4 C 1.1296(13) 0.2547(4) 0.8705(7) 0.047(3) Uani 1 1 d . . .
H4 H 1.1986 0.2778 0.8698 0.056 Uiso 1 1 calc R . .
C5 C 0.9953(11) 0.2555(3) 0.9207(6) 0.035(3) Uani 1 1 d . . .
H5 H 0.9727 0.2783 0.9546 0.042 Uiso 1 1 calc R . .
C6 C 0.8880(11) 0.2199(3) 0.9199(6) 0.028(2) Uani 1 1 d . . .
B1 B 0.6684(13) 0.2467(3) 1.0355(7) 0.028(3) Uani 1 1 d . . .
C7 C 0.5631(12) 0.2821(3) 0.9855(6) 0.031(2) Uani 1 1 d . . .
C8 C 0.4441(12) 0.3044(3) 1.0304(7) 0.042(3) Uani 1 1 d . . .
H8 H 0.4222 0.2975 1.0864 0.050 Uiso 1 1 calc R . .
C9 C 0.3596(14) 0.3363(3) 0.9929(8) 0.051(3) Uani 1 1 d . . .
H9 H 0.2812 0.3505 1.0246 0.061 Uiso 1 1 calc R . .
C10 C 0.3843(14) 0.3483(4) 0.9116(8) 0.050(3) Uani 1 1 d . . .
H10 H 0.3265 0.3705 0.8881 0.060 Uiso 1 1 calc R . .
C11 C 0.4988(14) 0.3261(4) 0.8648(8) 0.056(3) Uani 1 1 d . . .
H11 H 0.5161 0.3330 0.8083 0.067 Uiso 1 1 calc R . .
C12 C 0.5863(12) 0.2944(3) 0.9010(7) 0.035(3) Uani 1 1 d . . .
H12 H 0.6640 0.2804 0.8686 0.042 Uiso 1 1 calc R . .
C13 C 0.8178(11) 0.2661(3) 1.0941(6) 0.030(2) Uani 1 1 d . . .
C14 C 0.8296(14) 0.3083(4) 1.1113(7) 0.049(3) Uani 1 1 d . . .
H14 H 0.7471 0.3258 1.0902 0.059 Uiso 1 1 calc R . .
C15 C 0.9589(16) 0.3254(4) 1.1587(8) 0.061(4) Uani 1 1 d . . .
H15 H 0.9632 0.3537 1.1694 0.074 Uiso 1 1 calc R . .
C16 C 1.0845(14) 0.2984(5) 1.1904(7) 0.062(4) Uani 1 1 d . . .
H16 H 1.1741 0.3091 1.2212 0.075 Uiso 1 1 calc R . .
C17 C 1.0747(13) 0.2573(4) 1.1761(8) 0.050(3) Uani 1 1 d . . .
H17 H 1.1552 0.2397 1.1988 0.060 Uiso 1 1 calc R . .
C18 C 0.9455(12) 0.2414(4) 1.1278(6) 0.039(3) Uani 1 1 d . . .
H18 H 0.9432 0.2130 1.1172 0.046 Uiso 1 1 calc R . .
C19 C 0.5432(11) 0.2159(3) 1.0843(6) 0.029(2) Uani 1 1 d . . .
C20 C 0.3907(11) 0.2043(3) 1.0480(7) 0.038(3) Uani 1 1 d . . .
H20 H 0.3563 0.2175 0.9984 0.046 Uiso 1 1 calc R . .
C21 C 0.2876(13) 0.1742(3) 1.0816(8) 0.049(3) Uani 1 1 d . . .
H21 H 0.1896 0.1669 1.0534 0.059 Uiso 1 1 calc R . .
C22 C 0.3304(14) 0.1552(4) 1.1564(10) 0.065(4) Uani 1 1 d . . .
H22 H 0.2631 0.1346 1.1788 0.078 Uiso 1 1 calc R . .
C23 C 0.4743(15) 0.1670(4) 1.1981(8) 0.061(4) Uani 1 1 d . . .
H23 H 0.5015 0.1554 1.2504 0.073 Uiso 1 1 calc R . .
C24 C 0.5782(13) 0.1961(3) 1.1624(7) 0.040(3) Uani 1 1 d . . .
H24 H 0.6761 0.2030 1.1912 0.048 Uiso 1 1 calc R . .
C25 C 0.5421(13) 0.0534(4) 0.8784(7) 0.040(3) Uani 1 1 d . . .
C26 C 0.3951(14) 0.0504(4) 0.9266(7) 0.053(3) Uani 1 1 d . . .
H26 H 0.3553 0.0735 0.9554 0.063 Uiso 1 1 calc R . .
C27 C 0.3134(14) 0.0140(5) 0.9303(8) 0.063(4) Uani 1 1 d . . .
H27 H 0.2168 0.0124 0.9619 0.076 Uiso 1 1 calc R . .
C28 C 0.3701(15) -0.0216(4) 0.8877(8) 0.056(3) Uani 1 1 d . . .
H28 H 0.3103 -0.0462 0.8926 0.067 Uiso 1 1 calc R . .
C29 C 0.5057(14) -0.0213(4) 0.8409(7) 0.051(3) Uani 1 1 d . . .
H29 H 0.5393 -0.0452 0.8131 0.061 Uiso 1 1 calc R . .
C30 C 0.6007(13) 0.0163(3) 0.8331(7) 0.038(3) Uani 1 1 d . . .
C31 C 0.9322(13) -0.0449(3) 0.7886(7) 0.037(3) Uani 1 1 d . . .
C32 C 0.9059(15) -0.0513(4) 0.8747(8) 0.052(3) Uani 1 1 d . . .
H32 H 0.8332 -0.0341 0.9036 0.063 Uiso 1 1 calc R . .
C33 C 0.988(2) -0.0838(5) 0.9189(10) 0.079(5) Uani 1 1 d . . .
H33 H 0.9674 -0.0885 0.9760 0.095 Uiso 1 1 calc R . .
C34 C 1.0996(17) -0.1082(4) 0.8766(12) 0.071(5) Uani 1 1 d . . .
H34 H 1.1539 -0.1296 0.9052 0.086 Uiso 1 1 calc R . .
C35 C 1.1305(17) -0.1016(4) 0.7953(10) 0.071(5) Uani 1 1 d . . .
H35 H 1.2067 -0.1181 0.7669 0.085 Uiso 1 1 calc R . .
C36 C 1.0489(16) -0.0702(3) 0.7535(8) 0.053(3) Uani 1 1 d . . .
H36 H 1.0749 -0.0657 0.6968 0.063 Uiso 1 1 calc R . .
C37 C 0.6958(12) -0.0349(3) 0.6687(7) 0.038(3) Uani 1 1 d . . .
C38 C 0.6998(14) -0.0761(3) 0.6468(7) 0.046(3) Uani 1 1 d . . .
H38 H 0.7858 -0.0924 0.6682 0.056 Uiso 1 1 calc R . .
C39 C 0.5797(17) -0.0947(4) 0.5934(8) 0.065(4) Uani 1 1 d . . .
H39 H 0.5884 -0.1226 0.5793 0.078 Uiso 1 1 calc R . .
C40 C 0.4515(16) -0.0718(4) 0.5627(9) 0.066(4) Uani 1 1 d . . .
H40 H 0.3714 -0.0839 0.5276 0.079 Uiso 1 1 calc R . .
C41 C 0.4399(15) -0.0312(5) 0.5833(7) 0.065(4) Uani 1 1 d . . .
H41 H 0.3506 -0.0156 0.5628 0.078 Uiso 1 1 calc R . .
C42 C 0.5597(13) -0.0125(4) 0.6346(7) 0.053(3) Uani 1 1 d . . .
H42 H 0.5501 0.0156 0.6469 0.064 Uiso 1 1 calc R . .
C43 C 0.9645(12) 0.0163(3) 0.6777(6) 0.031(2) Uani 1 1 d . . .
C44 C 1.1097(13) 0.0309(3) 0.7157(7) 0.041(3) Uani 1 1 d . . .
H44 H 1.1369 0.0209 0.7695 0.049 Uiso 1 1 calc R . .
C45 C 1.2169(15) 0.0591(4) 0.6795(9) 0.059(4) Uani 1 1 d . . .
H45 H 1.3111 0.0681 0.7091 0.071 Uiso 1 1 calc R . .
C46 C 1.1820(17) 0.0737(4) 0.5984(10) 0.069(4) Uani 1 1 d . . .
H46 H 1.2508 0.0930 0.5723 0.083 Uiso 1 1 calc R . .
C47 C 1.0412(17) 0.0587(4) 0.5578(9) 0.065(4) Uani 1 1 d . . .
H47 H 1.0171 0.0675 0.5028 0.078 Uiso 1 1 calc R . .
C48 C 0.9351(14) 0.0310(4) 0.5961(8) 0.051(3) Uani 1 1 d . . .
H48 H 0.8411 0.0219 0.5665 0.062 Uiso 1 1 calc R . .
B2 B 0.8329(14) -0.0125(4) 0.7282(7) 0.031(3) Uani 1 1 d . . .
N3 N 0.6299(11) 0.0869(3) 0.8715(6) 0.041(2) Uani 1 1 d . . .
N4 N 0.7373(9) 0.0205(2) 0.7874(5) 0.0287(19) Uani 1 1 d . . .
Te2 Te 0.82786(9) 0.07971(2) 0.79749(5) 0.0388(2) Uani 1 1 d . . .

loop_
_atom_site_aniso_label
_atom_site_aniso_U_11
_atom_site_aniso_U_22
_atom_site_aniso_U_33
_atom_site_aniso_U_23
_atom_site_aniso_U_13
_atom_site_aniso_U_12
Te1 0.0341(3) 0.0284(4) 0.0349(4) -0.0026(3) 0.0022(3) 0.0001(3)
N1 0.041(5) 0.032(5) 0.035(5) -0.003(4) 0.012(4) 0.010(4)
N2 0.027(4) 0.029(5) 0.032(5) -0.011(4) 0.000(4) -0.001(4)
C1 0.030(5) 0.025(6) 0.025(6) -0.006(5) 0.006(4) 0.004(4)
C2 0.049(6) 0.034(7) 0.041(7) -0.011(5) 0.014(6) -0.008(6)
C3 0.064(8) 0.083(10) 0.029(7) -0.001(7) 0.022(6) 0.011(8)
C4 0.044(6) 0.060(8) 0.036(7) 0.012(6) 0.010(6) -0.011(6)
C5 0.029(5) 0.044(7) 0.032(6) -0.007(5) 0.000(5) 0.001(5)
C6 0.028(5) 0.028(6) 0.028(6) -0.002(5) 0.004(4) 0.001(4)
B1 0.024(5) 0.030(7) 0.030(7) -0.006(5) 0.003(5) 0.003(5)
C7 0.041(6) 0.024(6) 0.028(6) -0.001(5) -0.007(5) -0.008(5)
C8 0.047(6) 0.032(6) 0.046(7) -0.006(6) 0.014(6) 0.016(5)
C9 0.053(7) 0.040(7) 0.061(9) 0.002(7) 0.017(6) 0.015(6)
C10 0.047(7) 0.042(8) 0.059(9) 0.005(6) -0.008(6) 0.014(6)
C11 0.051(7) 0.067(9) 0.048(8) 0.028(7) -0.007(6) -0.007(7)
C12 0.036(5) 0.033(6) 0.035(7) 0.007(5) 0.002(5) 0.011(5)
C13 0.036(5) 0.025(6) 0.030(6) 0.007(5) 0.008(5) 0.003(4)
C14 0.060(7) 0.053(8) 0.034(7) -0.013(6) -0.015(6) -0.008(6)
C15 0.073(9) 0.054(8) 0.057(9) -0.018(7) 0.013(7) -0.022(7)
C16 0.039(7) 0.114(13) 0.034(8) -0.033(8) -0.001(6) -0.012(8)
C17 0.040(6) 0.060(9) 0.050(8) -0.006(7) -0.003(6) 0.004(6)
C18 0.042(6) 0.057(8) 0.017(6) -0.009(5) 0.005(5) 0.016(5)
C19 0.040(5) 0.017(5) 0.030(6) -0.005(5) 0.008(5) 0.007(4)
C20 0.029(5) 0.027(6) 0.059(8) 0.001(5) 0.007(5) 0.001(5)
C21 0.036(6) 0.039(7) 0.072(10) 0.004(7) 0.006(6) -0.010(5)
C22 0.047(7) 0.043(8) 0.106(12) 0.021(8) 0.028(8) -0.008(6)
C23 0.063(8) 0.072(10) 0.048(8) 0.032(7) 0.011(7) -0.002(7)
C24 0.044(6) 0.038(7) 0.039(7) 0.003(6) 0.007(5) 0.003(5)
C25 0.042(6) 0.054(8) 0.026(7) 0.006(6) 0.003(5) 0.005(6)
C26 0.047(7) 0.072(9) 0.040(8) -0.018(7) 0.006(6) -0.007(7)
C27 0.040(6) 0.104(12) 0.045(8) -0.011(8) 0.005(6) -0.021(8)
C28 0.054(7) 0.076(10) 0.038(8) -0.001(7) 0.004(6) -0.025(7)
C29 0.057(7) 0.055(8) 0.041(8) -0.009(6) 0.002(6) -0.023(6)
C30 0.052(7) 0.035(7) 0.026(6) -0.003(5) -0.011(5) -0.012(5)
C31 0.048(6) 0.025(6) 0.039(7) -0.001(5) -0.003(5) -0.007(5)
C32 0.066(8) 0.048(8) 0.044(8) 0.017(6) 0.000(6) -0.008(6)
C33 0.091(11) 0.089(12) 0.057(10) 0.034(9) -0.030(9) -0.042(10)
C34 0.064(9) 0.042(9) 0.107(14) 0.012(9) -0.051(10) -0.007(7)
C35 0.095(10) 0.036(8) 0.082(12) -0.021(8) -0.049(9) 0.035(7)
C36 0.092(9) 0.033(7) 0.033(7) -0.012(5) -0.021(7) 0.011(6)
C37 0.045(6) 0.038(7) 0.032(7) 0.006(5) 0.005(5) 0.000(5)
C38 0.064(7) 0.029(6) 0.046(8) 0.010(6) -0.010(6) -0.010(6)
C39 0.078(9) 0.056(9) 0.062(10) -0.012(7) 0.001(8) -0.025(8)
C40 0.053(8) 0.061(10) 0.084(11) 0.010(9) -0.007(8) -0.033(7)
C41 0.059(8) 0.109(13) 0.027(7) 0.006(8) -0.022(6) -0.006(8)
C42 0.054(7) 0.058(8) 0.047(8) 0.004(6) -0.014(6) 0.000(6)
C43 0.043(6) 0.025(6) 0.025(6) -0.003(5) 0.014(5) 0.018(5)
C44 0.048(6) 0.034(6) 0.041(7) 0.001(6) 0.004(6) 0.008(5)
C45 0.050(7) 0.060(9) 0.067(10) -0.011(8) 0.018(7) -0.011(7)
C46 0.071(9) 0.055(9) 0.083(12) -0.004(8) 0.014(8) -0.007(7)
C47 0.085(10) 0.064(10) 0.047(9) 0.006(7) 0.020(8) 0.001(8)
C48 0.045(7) 0.054(8) 0.055(9) 0.009(7) -0.002(6) -0.007(6)
B2 0.042(6) 0.028(7) 0.024(7) 0.003(5) 0.006(5) 0.003(5)
N3 0.045(5) 0.039(6) 0.040(6) -0.003(5) 0.004(4) 0.009(5)
N4 0.032(4) 0.024(5) 0.031(5) 0.001(4) -0.002(4) 0.003(4)
Te2 0.0451(4) 0.0293(4) 0.0422(5) -0.0043(4) 0.0084(3) 0.0003(3)

loop_
_atom_type_symbol
_atom_type_description
_atom_type_scat_dispersion_real
_atom_type_scat_dispersion_imag
_atom_type_scat_source
C C 0.0033 0.0016 'International Tables Vol C Tables 4.2.6.8 and 6.1.1.4'
H H 0.0000 0.0000 'International Tables Vol C Tables 4.2.6.8 and 6.1.1.4'
B B 0.0013 0.0007 'International Tables Vol C Tables 4.2.6.8 and 6.1.1.4'
N N 0.0061 0.0033 'International Tables Vol C Tables 4.2.6.8 and 6.1.1.4'
Te Te -0.5308 1.6751 'International Tables Vol C Tables 4.2.6.8 and 6.1.1.4'

loop_
_geom_angle_atom_site_label_1
_geom_angle_atom_site_label_2
_geom_angle_atom_site_label_3
_geom_angle
_geom_angle_site_symmetry_1
_geom_angle_site_symmetry_3
_geom_angle_publ_flag
N1 Te1 N2 82.3(3) . . ?
C1 N1 Te1 113.0(6) . . ?
C6 N2 B1 130.8(8) . . ?
C6 N2 Te1 111.1(6) . . ?
B1 N2 Te1 118.1(6) . . ?
N1 C1 C2 123.3(9) . . ?
N1 C1 C6 116.6(8) . . ?
C2 C1 C6 120.1(9) . . ?
C3 C2 C1 120.9(11) . . ?
C3 C2 H2 119.5 . . ?
C1 C2 H2 119.5 . . ?
C2 C3 C4 120.2(11) . . ?
C2 C3 H3 119.9 . . ?
C4 C3 H3 119.9 . . ?
C5 C4 C3 123.3(11) . . ?
C5 C4 H4 118.3 . . ?
C3 C4 H4 118.3 . . ?
C4 C5 C6 117.8(10) . . ?
C4 C5 H5 121.1 . . ?
C6 C5 H5 121.1 . . ?
N2 C6 C5 125.4(9) . . ?
N2 C6 C1 117.0(8) . . ?
C5 C6 C1 117.6(9) . . ?
C19 B1 C7 109.9(7) . . ?
C19 B1 C13 115.2(9) . . ?
C7 B1 C13 112.4(8) . . ?
C19 B1 N2 102.1(7) . . ?
C7 B1 N2 108.6(8) . . ?
C13 B1 N2 107.9(7) . . ?
C8 C7 C12 115.8(9) . . ?
C8 C7 B1 118.3(9) . . ?
C12 C7 B1 125.8(9) . . ?
C9 C8 C7 120.7(11) . . ?
C9 C8 H8 119.7 . . ?
C7 C8 H8 119.7 . . ?
C10 C9 C8 123.1(11) . . ?
C10 C9 H9 118.4 . . ?
C8 C9 H9 118.4 . . ?
C9 C10 C11 117.6(11) . . ?
C9 C10 H10 121.2 . . ?
C11 C10 H10 121.2 . . ?
C12 C11 C10 120.5(12) . . ?
C12 C11 H11 119.8 . . ?
C10 C11 H11 119.8 . . ?
C11 C12 C7 122.3(10) . . ?
C11 C12 H12 118.9 . . ?
C7 C12 H12 118.9 . . ?
C14 C13 C18 115.8(9) . . ?
C14 C13 B1 122.3(9) . . ?
C18 C13 B1 121.8(9) . . ?
C15 C14 C13 122.9(11) . . ?
C15 C14 H14 118.5 . . ?
C13 C14 H14 118.5 . . ?
C14 C15 C16 118.1(12) . . ?
C14 C15 H15 121.0 . . ?
C16 C15 H15 121.0 . . ?
C17 C16 C15 120.3(11) . . ?
C17 C16 H16 119.9 . . ?
C15 C16 H16 119.9 . . ?
C16 C17 C18 120.2(11) . . ?
C16 C17 H17 119.9 . . ?
C18 C17 H17 119.9 . . ?
C17 C18 C13 122.7(11) . . ?
C17 C18 H18 118.7 . . ?
C13 C18 H18 118.7 . . ?
C20 C19 C24 113.5(9) . . ?
C20 C19 B1 121.3(9) . . ?
C24 C19 B1 125.1(9) . . ?
C21 C20 C19 123.9(11) . . ?
C21 C20 H20 118.1 . . ?
C19 C20 H20 118.1 . . ?
C22 C21 C20 119.8(11) . . ?
C22 C21 H21 120.1 . . ?
C20 C21 H21 120.1 . . ?
C21 C22 C23 119.2(11) . . ?
C21 C22 H22 120.4 . . ?
C23 C22 H22 120.4 . . ?
C22 C23 C24 120.2(11) . . ?
C22 C23 H23 119.9 . . ?
C24 C23 H23 119.9 . . ?
C23 C24 C19 123.2(10) . . ?
C23 C24 H24 118.4 . . ?
C19 C24 H24 118.4 . . ?
N3 C25 C26 124.0(11) . . ?
N3 C25 C30 117.3(10) . . ?
C26 C25 C30 118.7(11) . . ?
C27 C26 C25 119.5(12) . . ?
C27 C26 H26 120.2 . . ?
C25 C26 H26 120.2 . . ?
C26 C27 C28 122.0(12) . . ?
C26 C27 H27 119.0 . . ?
C28 C27 H27 119.0 . . ?
C29 C28 C27 122.1(12) . . ?
C29 C28 H28 119.0 . . ?
C27 C28 H28 119.0 . . ?
C28 C29 C30 119.8(12) . . ?
C28 C29 H29 120.1 . . ?
C30 C29 H29 120.1 . . ?
N4 C30 C29 125.2(10) . . ?
N4 C30 C25 116.8(9) . . ?
C29 C30 C25 117.9(11) . . ?
C36 C31 C32 114.8(10) . . ?
C36 C31 B2 118.9(10) . . ?
C32 C31 B2 126.2(10) . . ?
C31 C32 C33 120.9(13) . . ?
C31 C32 H32 119.6 . . ?
C33 C32 H32 119.6 . . ?
C34 C33 C32 119.3(14) . . ?
C34 C33 H33 120.4 . . ?
C32 C33 H33 120.4 . . ?
C35 C34 C33 120.6(13) . . ?
C35 C34 H34 119.7 . . ?
C33 C34 H34 119.7 . . ?
C34 C35 C36 119.3(14) . . ?
C34 C35 H35 120.4 . . ?
C36 C35 H35 120.4 . . ?
C31 C36 C35 125.0(13) . . ?
C31 C36 H36 117.5 . . ?
C35 C36 H36 117.5 . . ?
C38 C37 C42 114.9(10) . . ?
C38 C37 B2 124.2(9) . . ?
C42 C37 B2 120.9(10) . . ?
C37 C38 C39 123.1(11) . . ?
C37 C38 H38 118.5 . . ?
C39 C38 H38 118.5 . . ?
C40 C39 C38 119.6(12) . . ?
C40 C39 H39 120.2 . . ?
C38 C39 H39 120.2 . . ?
C41 C40 C39 119.9(12) . . ?
C41 C40 H40 120.0 . . ?
C39 C40 H40 120.0 . . ?
C40 C41 C42 120.8(12) . . ?
C40 C41 H41 119.6 . . ?
C42 C41 H41 119.6 . . ?
C41 C42 C37 121.8(12) . . ?
C41 C42 H42 119.1 . . ?
C37 C42 H42 119.1 . . ?
C48 C43 C44 114.6(10) . . ?
C48 C43 B2 123.1(9) . . ?
C44 C43 B2 122.1(9) . . ?
C45 C44 C43 124.8(11) . . ?
C45 C44 H44 117.6 . . ?
C43 C44 H44 117.6 . . ?
C44 C45 C46 119.0(12) . . ?
C44 C45 H45 120.5 . . ?
C46 C45 H45 120.5 . . ?
C47 C46 C45 117.5(13) . . ?
C47 C46 H46 121.3 . . ?
C45 C46 H46 121.3 . . ?
C48 C47 C46 122.2(13) . . ?
C48 C47 H47 118.9 . . ?
C46 C47 H47 118.9 . . ?
C47 C48 C43 121.9(11) . . ?
C47 C48 H48 119.1 . . ?
C43 C48 H48 119.1 . . ?
C37 B2 C31 112.6(9) . . ?
C37 B2 N4 107.8(8) . . ?
C31 B2 N4 108.7(8) . . ?
C37 B2 C43 114.6(9) . . ?
C31 B2 C43 109.8(8) . . ?
N4 B2 C43 102.8(8) . . ?
C25 N3 Te2 112.9(7) . . ?
C30 N4 B2 130.3(8) . . ?
C30 N4 Te2 110.4(6) . . ?
B2 N4 Te2 119.2(6) . . ?
N3 Te2 N4 82.5(3) . . ?

loop_
_geom_bond_atom_site_label_1
_geom_bond_atom_site_label_2
_geom_bond_distance
_geom_bond_site_symmetry_2
_geom_bond_publ_flag
Te1 N1 1.977(8) . ?
Te1 N2 2.056(7) . ?
N1 C1 1.335(12) . ?
N2 C6 1.313(12) . ?
N2 B1 1.648(13) . ?
C1 C2 1.391(13) . ?
C1 C6 1.461(13) . ?
C2 C3 1.311(15) . ?
C2 H2 0.9300 . ?
C3 C4 1.426(16) . ?
C3 H3 0.9300 . ?
C4 C5 1.347(14) . ?
C4 H4 0.9300 . ?
C5 C6 1.436(13) . ?
C5 H5 0.9300 . ?
B1 C19 1.617(15) . ?
B1 C7 1.619(14) . ?
B1 C13 1.629(14) . ?
C7 C8 1.396(13) . ?
C7 C12 1.404(14) . ?
C8 C9 1.362(14) . ?
C8 H8 0.9300 . ?
C9 C10 1.355(16) . ?
C9 H9 0.9300 . ?
C10 C11 1.385(16) . ?
C10 H10 0.9300 . ?
C11 C12 1.362(14) . ?
C11 H11 0.9300 . ?
C12 H12 0.9300 . ?
C13 C14 1.389(14) . ?
C13 C18 1.400(13) . ?
C14 C15 1.386(15) . ?
C14 H14 0.9300 . ?
C15 C16 1.419(17) . ?
C15 H15 0.9300 . ?
C16 C17 1.345(16) . ?
C16 H16 0.9300 . ?
C17 C18 1.378(14) . ?
C17 H17 0.9300 . ?
C18 H18 0.9300 . ?
C19 C20 1.397(13) . ?
C19 C24 1.411(14) . ?
C20 C21 1.385(14) . ?
C20 H20 0.9300 . ?
C21 C22 1.366(17) . ?
C21 H21 0.9300 . ?
C22 C23 1.376(17) . ?
C22 H22 0.9300 . ?
C23 C24 1.380(15) . ?
C23 H23 0.9300 . ?
C24 H24 0.9300 . ?
C25 N3 1.299(13) . ?
C25 C26 1.416(15) . ?
C25 C30 1.473(15) . ?
C26 C27 1.347(16) . ?
C26 H26 0.9300 . ?
C27 C28 1.410(17) . ?
C27 H27 0.9300 . ?
C28 C29 1.324(15) . ?
C28 H28 0.9300 . ?
C29 C30 1.438(14) . ?
C29 H29 0.9300 . ?
C30 N4 1.329(13) . ?
C31 C36 1.366(15) . ?
C31 C32 1.390(15) . ?
C31 B2 1.616(15) . ?
C32 C33 1.419(18) . ?
C32 H32 0.9300 . ?
C33 C34 1.37(2) . ?
C33 H33 0.9300 . ?
C34 C35 1.33(2) . ?
C34 H34 0.9300 . ?
C35 C36 1.371(16) . ?
C35 H35 0.9300 . ?
C36 H36 0.9300 . ?
C37 C38 1.373(14) . ?
C37 C42 1.411(14) . ?
C37 B2 1.609(15) . ?
C38 C39 1.406(15) . ?
C38 H38 0.9300 . ?
C39 C40 1.353(17) . ?
C39 H39 0.9300 . ?
C40 C41 1.351(17) . ?
C40 H40 0.9300 . ?
C41 C42 1.388(15) . ?
C41 H41 0.9300 . ?
C42 H42 0.9300 . ?
C43 C48 1.386(15) . ?
C43 C44 1.387(14) . ?
C43 B2 1.626(15) . ?
C44 C45 1.380(15) . ?
C44 H44 0.9300 . ?
C45 C46 1.388(18) . ?
C45 H45 0.9300 . ?
C46 C47 1.381(18) . ?
C46 H46 0.9300 . ?
C47 C48 1.379(16) . ?
C47 H47 0.9300 . ?
C48 H48 0.9300 . ?
B2 N4 1.616(14) . ?
N3 Te2 1.998(9) . ?
N4 Te2 2.048(8) . ?
